data_8106704
loop_
_publ_author_name
'Yang, Yu-Hua'
'Akogun, Sunday Folaranmi'
'Dong, Wen-Kui'

_publ_section_title
;
 Crystal structure of
 (E)-1-(2-hydroxy-3-{[2-hydroxybenzylidene]amino}phenyl)ethan-1-one,
 C15H13NO3
;
_journal_issue 6
_journal_name_full 'Zeitschrift f\"ur Kristallographie - New Crystal Structures'
_journal_page_first 867
_journal_page_last 868
_journal_paper_doi 10.1515/ncrs-2017-0033
_journal_volume 232
_journal_year 2017
_chemical_formula_moiety 'C15 H13 N O3'
_chemical_formula_sum 'C15 H13 N O3'
_chemical_formula_weight 255.26
_space_group_crystal_system monoclinic
_space_group_IT_number 14
_space_group_name_Hall '-P 2ybc'
_space_group_name_H-M_alt 'P 1 21/c 1'
_atom_sites_solution_hydrogens geom
_atom_sites_solution_primary direct
_atom_sites_solution_secondary difmap
_cell_angle_alpha 90.00
_cell_angle_beta 93.243(8)
_cell_angle_gamma 90.00
_cell_formula_units_Z 4
_cell_length_a 7.5158(6)
_cell_length_b 6.3940(5)
_cell_length_c 25.881(3)
_cell_measurement_reflns_used 1032
_cell_measurement_temperature 173.00(10)
_cell_measurement_theta_max 27.5810
_cell_measurement_theta_min 3.9580
_cell_volume 1241.7(2)
_computing_cell_refinement
;
CrysAlisPro, Agilent Technologies,
Version 1.171.37.33 (release 27-03-2014 CrysAlis171 .NET)
(compiled Mar 27 2014,17:12:48)
;
_computing_data_collection
;
CrysAlisPro, Agilent Technologies,
Version 1.171.37.33 (release 27-03-2014 CrysAlis171 .NET)
(compiled Mar 27 2014,17:12:48)
;
_computing_data_reduction
;
CrysAlisPro, Agilent Technologies,
Version 1.171.37.33 (release 27-03-2014 CrysAlis171 .NET)
(compiled Mar 27 2014,17:12:48)
;
_computing_molecular_graphics 'Olex2 (Dolomanov et al., 2009)'
_computing_publication_material 'Olex2 (Dolomanov et al., 2009)'
_computing_structure_refinement 'ShelXL (Sheldrick, 2008)'
_computing_structure_solution 'ShelXS (Sheldrick, 2008)'
_diffrn_ambient_environment N~2~
_diffrn_ambient_temperature 173.00(10)
_diffrn_detector 'CCD plate'
_diffrn_detector_area_resol_mean 16.0733
_diffrn_detector_type Eos
_diffrn_measured_fraction_theta_full 0.997
_diffrn_measured_fraction_theta_max 0.997
_diffrn_measurement_details
;
#__ type_ start__ end____ width___ exp.time_
  1 omega  -14.00   16.00   1.5000    4.0000
omega____ theta____ kappa____ phi______ frames
    -      -17.1479  -99.0000   30.0000 20

#__ type_ start__ end____ width___ exp.time_
  2 omega   -9.00   90.00   1.5000    4.0000
omega____ theta____ kappa____ phi______ frames
    -       20.5854   19.0000   90.0000 66

#__ type_ start__ end____ width___ exp.time_
  3 omega   18.00   91.50   1.5000    4.0000
omega____ theta____ kappa____ phi______ frames
    -       20.5854   38.0000  150.0000 49
;
_diffrn_measurement_device 'four-circle diffractometer'
_diffrn_measurement_device_type 'SuperNova, Dual, Cu at zero, Eos'
_diffrn_measurement_method '\w scans'
_diffrn_orient_matrix_UB_11 0.0587301000
_diffrn_orient_matrix_UB_12 0.0329981000
_diffrn_orient_matrix_UB_13 0.0208294000
_diffrn_orient_matrix_UB_21 0.0704525000
_diffrn_orient_matrix_UB_22 0.0068278000
_diffrn_orient_matrix_UB_23 -0.0170391000
_diffrn_orient_matrix_UB_31 -0.0228048000
_diffrn_orient_matrix_UB_32 0.1057338000
_diffrn_orient_matrix_UB_33 -0.0053780000
_diffrn_radiation_monochromator mirror
_diffrn_radiation_probe x-ray
_diffrn_radiation_type MoK\a
_diffrn_radiation_wavelength 0.71073
_diffrn_reflns_av_R_equivalents 0.0266
_diffrn_reflns_av_unetI/netI 0.0474
_diffrn_reflns_limit_h_max 6
_diffrn_reflns_limit_h_min -9
_diffrn_reflns_limit_k_max 4
_diffrn_reflns_limit_k_min -7
_diffrn_reflns_limit_l_max 31
_diffrn_reflns_limit_l_min -29
_diffrn_reflns_number 4274
_diffrn_reflns_theta_full 25.50
_diffrn_reflns_theta_max 26.02
_diffrn_reflns_theta_min 3.56
_diffrn_source 'SuperNova (Mo) X-ray Source'
_exptl_absorpt_coefficient_mu 0.096
_exptl_absorpt_correction_T_max 1.00000
_exptl_absorpt_correction_T_min 0.81501
_exptl_absorpt_correction_type multi-scan
_exptl_absorpt_process_details
;
CrysAlisPro, Agilent Technologies,
Version 1.171.37.33 (release 27-03-2014 CrysAlis171 .NET)
(compiled Mar 27 2014,17:12:48)
Empirical absorption correction using spherical harmonics,
 implemented in SCALE3 ABSPACK scaling algorithm.
;
_exptl_crystal_colour 'clear light yellow'
_exptl_crystal_colour_lustre clear
_exptl_crystal_colour_modifier light
_exptl_crystal_colour_primary yellow
_exptl_crystal_density_diffrn 1.365
_exptl_crystal_density_method 'not measured'
_exptl_crystal_description block
_exptl_crystal_F_000 536
_exptl_crystal_size_max 0.24
_exptl_crystal_size_mid 0.23
_exptl_crystal_size_min 0.21
_refine_diff_density_max 0.231
_refine_diff_density_min -0.253
_refine_diff_density_rms 0.048
_refine_ls_extinction_method none
_refine_ls_goodness_of_fit_ref 1.072
_refine_ls_hydrogen_treatment constr
_refine_ls_matrix_type full
_refine_ls_number_parameters 175
_refine_ls_number_reflns 2430
_refine_ls_number_restraints 0
_refine_ls_restrained_S_all 1.072
_refine_ls_R_factor_all 0.0842
_refine_ls_R_factor_gt 0.0547
_refine_ls_shift/su_max 0.000
_refine_ls_shift/su_mean 0.000
_refine_ls_structure_factor_coef Fsqd
_refine_ls_weighting_details 'calc w=1/[\s^2^(Fo^2^)+(0.0639P)^2^+0.2288P] where P=(Fo^2^+2Fc^2^)/3'
_refine_ls_weighting_scheme calc
_refine_ls_wR_factor_gt 0.1350
_refine_ls_wR_factor_ref 0.1582
_reflns_number_gt 1626
_reflns_number_total 2430
_reflns_threshold_expression >2sigma(I)
_cod_data_source_file suppl_ncrs-2017-0033_suppl.cif
_cod_data_source_block d645
_cod_original_cell_volume 1241.74(19)
_cod_database_code 8106704

loop_
_space_group_symop_id
_space_group_symop_operation_xyz
1 'x, y, z'
2 '-x, y+1/2, -z+1/2'
3 '-x, -y, -z'
4 'x, -y-1/2, z-1/2'

loop_
_atom_site_label
_atom_site_type_symbol
_atom_site_fract_x
_atom_site_fract_y
_atom_site_fract_z
_atom_site_U_iso_or_equiv
_atom_site_adp_type
_atom_site_occupancy
_atom_site_calc_flag
_atom_site_disorder_assembly
_atom_site_disorder_group
_atom_site_refinement_flags_posn
O1 O 0.1617(2) 0.6715(3) 0.33013(6) 0.0451(5) Uani 1 d . . .
H1 H 0.2499 0.6836 0.3501 0.068 Uiso 1 calc . . GR
O2 O 0.38250(18) 0.7432(2) 0.45362(5) 0.0300(4) Uani 1 d . . .
H2A H 0.3615 0.7483 0.4843 0.045 Uiso 1 calc . . GR
O3 O 0.4504(2) 0.7575(2) 0.55070(6) 0.0347(4) Uani 1 d . . .
N1 N 0.4910(2) 0.7272(3) 0.35802(7) 0.0264(4) Uani 1 d . . .
C1 C 0.2100(3) 0.6927(4) 0.28098(8) 0.0323(5) Uani 1 d . . .
C2 C 0.0808(3) 0.6716(4) 0.24065(9) 0.0416(6) Uani 1 d . . .
H2 H -0.0363 0.6420 0.2478 0.050 Uiso 1 calc . . R
C3 C 0.1258(3) 0.6944(4) 0.19022(9) 0.0446(7) Uani 1 d . . .
H3 H 0.0378 0.6805 0.1637 0.053 Uiso 1 calc . . R
C4 C 0.2986(3) 0.7375(3) 0.17807(9) 0.0404(6) Uani 1 d . . .
H4 H 0.3271 0.7530 0.1438 0.048 Uiso 1 calc . . R
C5 C 0.4278(3) 0.7569(3) 0.21762(8) 0.0330(5) Uani 1 d . . .
H5 H 0.5446 0.7848 0.2097 0.040 Uiso 1 calc . . R
C6 C 0.3872(3) 0.7357(3) 0.26959(8) 0.0261(5) Uani 1 d . . .
C7 C 0.5255(3) 0.7525(3) 0.31029(8) 0.0269(5) Uani 1 d . . .
H7 H 0.6416 0.7821 0.3019 0.032 Uiso 1 calc . . R
C8 C 0.6227(3) 0.7349(3) 0.39886(8) 0.0246(5) Uani 1 d . . .
C9 C 0.5603(3) 0.7423(3) 0.44895(8) 0.0241(5) Uani 1 d . . .
C10 C 0.6816(3) 0.7503(3) 0.49268(8) 0.0259(5) Uani 1 d . . .
C11 C 0.8643(3) 0.7468(3) 0.48478(9) 0.0332(6) Uani 1 d . . .
H11 H 0.9458 0.7529 0.5131 0.040 Uiso 1 calc . . R
C12 C 0.9252(3) 0.7344(3) 0.43580(9) 0.0365(6) Uani 1 d . . .
H12 H 1.0470 0.7299 0.4313 0.044 Uiso 1 calc . . R
C13 C 0.8050(3) 0.7286(3) 0.39309(9) 0.0316(5) Uani 1 d . . .
H13 H 0.8474 0.7203 0.3601 0.038 Uiso 1 calc . . R
C14 C 0.6119(3) 0.7611(3) 0.54474(8) 0.0298(5) Uani 1 d . . .
C15 C 0.7390(3) 0.7770(4) 0.59150(9) 0.0413(6) Uani 1 d . . .
H15A H 0.8114 0.6534 0.5941 0.062 Uiso 1 calc . . GR
H15B H 0.6728 0.7904 0.6220 0.062 Uiso 1 calc . . GR
H15C H 0.8139 0.8974 0.5883 0.062 Uiso 1 calc . . GR

loop_
_atom_site_aniso_label
_atom_site_aniso_U_11
_atom_site_aniso_U_22
_atom_site_aniso_U_33
_atom_site_aniso_U_23
_atom_site_aniso_U_13
_atom_site_aniso_U_12
O1 0.0275(9) 0.0789(13) 0.0286(9) 0.0041(9) 0.0004(7) -0.0029(9)
O2 0.0219(8) 0.0454(10) 0.0229(8) 0.0002(7) 0.0017(6) -0.0001(7)
O3 0.0382(9) 0.0426(10) 0.0233(8) -0.0014(7) 0.0029(6) -0.0001(7)
N1 0.0265(10) 0.0303(10) 0.0220(9) -0.0010(7) -0.0021(7) 0.0015(8)
C1 0.0309(12) 0.0410(13) 0.0245(11) 0.0019(10) -0.0013(9) 0.0048(10)
C2 0.0322(13) 0.0532(15) 0.0383(14) 0.0002(12) -0.0075(10) 0.0032(11)
C3 0.0547(17) 0.0456(14) 0.0310(13) -0.0019(11) -0.0189(12) 0.0102(12)
C4 0.0610(17) 0.0384(13) 0.0209(12) 0.0016(10) -0.0051(11) 0.0028(12)
C5 0.0446(14) 0.0307(12) 0.0239(11) 0.0006(9) 0.0036(10) -0.0037(10)
C6 0.0328(12) 0.0249(11) 0.0202(11) 0.0010(8) -0.0017(8) 0.0014(9)
C7 0.0269(11) 0.0285(12) 0.0254(11) -0.0006(9) 0.0023(8) -0.0025(9)
C8 0.0240(11) 0.0262(11) 0.0232(11) -0.0004(9) -0.0025(8) -0.0002(9)
C9 0.0226(10) 0.0252(11) 0.0243(11) -0.0008(8) -0.0009(8) -0.0009(9)
C10 0.0287(11) 0.0254(11) 0.0231(11) 0.0002(9) -0.0036(8) -0.0002(9)
C11 0.0260(12) 0.0401(13) 0.0321(12) 0.0013(10) -0.0103(9) 0.0000(10)
C12 0.0222(11) 0.0495(14) 0.0375(13) 0.0002(11) -0.0014(9) 0.0005(10)
C13 0.0272(12) 0.0406(13) 0.0272(12) 0.0012(10) 0.0029(9) 0.0008(10)
C14 0.0373(13) 0.0257(11) 0.0255(11) 0.0000(9) -0.0051(9) 0.0016(10)
C15 0.0486(15) 0.0498(15) 0.0242(12) 0.0007(11) -0.0086(10) 0.0025(12)

loop_
_atom_type_symbol
_atom_type_description
_atom_type_scat_dispersion_real
_atom_type_scat_dispersion_imag
_atom_type_scat_source
C C 0.0033 0.0016 'International Tables Vol C Tables 4.2.6.8 and 6.1.1.4'
H H 0.0000 0.0000 'International Tables Vol C Tables 4.2.6.8 and 6.1.1.4'
N N 0.0061 0.0033 'International Tables Vol C Tables 4.2.6.8 and 6.1.1.4'
O O 0.0106 0.0060 'International Tables Vol C Tables 4.2.6.8 and 6.1.1.4'

loop_
_geom_angle_atom_site_label_1
_geom_angle_atom_site_label_2
_geom_angle_atom_site_label_3
_geom_angle
_geom_angle_site_symmetry_1
_geom_angle_site_symmetry_3
C1 O1 H1 109.5 . .
C9 O2 H2A 109.5 . .
C7 N1 C8 122.99(18) . .
O1 C1 C2 119.0(2) . .
O1 C1 C6 121.68(18) . .
C2 C1 C6 119.4(2) . .
C1 C2 H2 119.9 . .
C3 C2 C1 120.3(2) . .
C3 C2 H2 119.9 . .
C2 C3 H3 119.3 . .
C2 C3 C4 121.5(2) . .
C4 C3 H3 119.3 . .
C3 C4 H4 120.6 . .
C5 C4 C3 118.8(2) . .
C5 C4 H4 120.6 . .
C4 C5 H5 119.3 . .
C4 C5 C6 121.4(2) . .
C6 C5 H5 119.3 . .
C1 C6 C7 120.91(19) . .
C5 C6 C1 118.67(19) . .
C5 C6 C7 120.4(2) . .
N1 C7 C6 121.02(19) . .
N1 C7 H7 119.5 . .
C6 C7 H7 119.5 . .
C9 C8 N1 115.89(18) . .
C13 C8 N1 125.13(19) . .
C13 C8 C9 118.94(18) . .
O2 C9 C8 117.87(17) . .
O2 C9 C10 121.69(18) . .
C8 C9 C10 120.44(19) . .
C9 C10 C14 119.17(19) . .
C11 C10 C9 118.41(19) . .
C11 C10 C14 122.42(18) . .
C10 C11 H11 119.5 . .
C12 C11 C10 121.07(19) . .
C12 C11 H11 119.5 . .
C11 C12 H12 120.0 . .
C11 C12 C13 120.1(2) . .
C13 C12 H12 120.0 . .
C8 C13 C12 121.0(2) . .
C8 C13 H13 119.5 . .
C12 C13 H13 119.5 . .
O3 C14 C10 121.10(18) . .
O3 C14 C15 119.1(2) . .
C10 C14 C15 119.8(2) . .
C14 C15 H15A 109.5 . .
C14 C15 H15B 109.5 . .
C14 C15 H15C 109.5 . .
H15A C15 H15B 109.5 . .
H15A C15 H15C 109.5 . .
H15B C15 H15C 109.5 . .

loop_
_geom_bond_atom_site_label_1
_geom_bond_atom_site_label_2
_geom_bond_distance
_geom_bond_site_symmetry_2
O1 H1 0.8200 .
O1 C1 1.349(2) .
O2 H2A 0.8200 .
O2 C9 1.349(2) .
O3 C14 1.233(3) .
N1 C7 1.287(3) .
N1 C8 1.408(3) .
C1 C2 1.391(3) .
C1 C6 1.407(3) .
C2 H2 0.9300 .
C2 C3 1.374(3) .
C3 H3 0.9300 .
C3 C4 1.381(3) .
C4 H4 0.9300 .
C4 C5 1.376(3) .
C5 H5 0.9300 .
C5 C6 1.403(3) .
C6 C7 1.442(3) .
C7 H7 0.9300 .
C8 C9 1.404(3) .
C8 C13 1.387(3) .
C9 C10 1.413(3) .
C10 C11 1.400(3) .
C10 C14 1.474(3) .
C11 H11 0.9300 .
C11 C12 1.374(3) .
C12 H12 0.9300 .
C12 C13 1.388(3) .
C13 H13 0.9300 .
C14 C15 1.502(3) .
C15 H15A 0.9600 .
C15 H15B 0.9600 .
C15 H15C 0.9600 .
